data_7704879
loop_
_publ_author_name
'Mahmoudi, Ghodrat'
'Afkhami, Farhad Akbari'
'Kennedy, Alan R.'
'Zubkov, Fedor I.'
'Zangrando, Ennio'
'Kirillov, Alexander M.'
'Molins, Elies'
'Mitoraj, Mariusz P.'
'Safin, Damir A.'

_publ_section_title
;
 Lead(ii) coordination polymers driven by pyridine-hydrazine donors: from
 anion-guided self-assembly to structural features.
;
_journal_issue 32
_journal_name_full 'Dalton transactions (Cambridge, England : 2003)'
_journal_page_first 11238
_journal_page_last 11248
_journal_paper_doi 10.1039/d0dt01704c
_journal_volume 49
_journal_year 2020
_chemical_formula_moiety 'C8 H5 N4 Pb S2'
_chemical_formula_sum 'C8 H5 N4 Pb S2'
_chemical_formula_weight 428.48
_space_group_crystal_system triclinic
_space_group_IT_number 2
_space_group_name_Hall '-P 1'
_space_group_name_H-M_alt 'P -1'
_atom_sites_solution_hydrogens geom
_audit_creation_method SHELXL-2014/7
_audit_update_record
;
2020-03-25 deposited with the CCDC.	2020-07-17 downloaded from the CCDC.
;
_cell_angle_alpha 75.4600(10)
_cell_angle_beta 82.1480(10)
_cell_angle_gamma 77.4340(10)
_cell_formula_units_Z 2
_cell_length_a 6.7965(5)
_cell_length_b 7.1870(6)
_cell_length_c 11.8200(9)
_cell_measurement_reflns_used 2274
_cell_measurement_temperature 293(2)
_cell_measurement_theta_max 26.55
_cell_measurement_theta_min 2.01
_cell_volume 543.43(7)
_computing_cell_refinement 'Bruker SAINT'
_computing_data_collection 'Bruker SMART'
_computing_data_reduction 'Bruker SAINT'
_computing_molecular_graphics 'Bruker SHELXTL'
_computing_publication_material 'Bruker SHELXTL'
_computing_structure_refinement 'SHELXL-2014/7 (Sheldrick, 2014)'
_computing_structure_solution 'SHELXS-97 (Sheldrick, 1990)'
_diffrn_ambient_temperature 293(2)
_diffrn_measured_fraction_theta_full 0.997
_diffrn_measured_fraction_theta_max 0.976
_diffrn_measurement_device_type 'Bruker SMART1000 CCD'
_diffrn_measurement_method '\f and \w scans'
_diffrn_radiation_monochromator graphite
_diffrn_radiation_source 'fine-focus sealed tube'
_diffrn_radiation_type MoK\a
_diffrn_radiation_wavelength 0.71073
_diffrn_reflns_av_R_equivalents 0.0350
_diffrn_reflns_av_unetI/netI 0.0485
_diffrn_reflns_Laue_measured_fraction_full 0.997
_diffrn_reflns_Laue_measured_fraction_max 0.976
_diffrn_reflns_limit_h_max 9
_diffrn_reflns_limit_h_min -8
_diffrn_reflns_limit_k_max 9
_diffrn_reflns_limit_k_min -9
_diffrn_reflns_limit_l_max 15
_diffrn_reflns_limit_l_min -15
_diffrn_reflns_number 5450
_diffrn_reflns_point_group_measured_fraction_full 0.997
_diffrn_reflns_point_group_measured_fraction_max 0.976
_diffrn_reflns_theta_full 25.242
_diffrn_reflns_theta_max 28.359
_diffrn_reflns_theta_min 1.787
_exptl_absorpt_coefficient_mu 15.876
_exptl_absorpt_correction_T_max 0.1152
_exptl_absorpt_correction_T_min 0.0752
_exptl_absorpt_correction_type multi-scan
_exptl_absorpt_process_details 'SADABS-2008/1, Bruker'
_exptl_crystal_colour yellow
_exptl_crystal_density_diffrn 2.619
_exptl_crystal_description block
_exptl_crystal_F_000 390
_exptl_crystal_size_max 0.400
_exptl_crystal_size_mid 0.350
_exptl_crystal_size_min 0.300
_refine_diff_density_max 1.652
_refine_diff_density_min -2.625
_refine_diff_density_rms 0.261
_refine_ls_extinction_method none
_refine_ls_goodness_of_fit_ref 1.104
_refine_ls_hydrogen_treatment constr
_refine_ls_matrix_type full
_refine_ls_number_parameters 136
_refine_ls_number_reflns 2662
_refine_ls_number_restraints 0
_refine_ls_restrained_S_all 1.104
_refine_ls_R_factor_all 0.0352
_refine_ls_R_factor_gt 0.0318
_refine_ls_shift/su_max 0.001
_refine_ls_shift/su_mean 0.000
_refine_ls_structure_factor_coef Fsqd
_refine_ls_weighting_details 'w=1/[\s^2^(Fo^2^)+(0.0546P)^2^+0.1990P] where P=(Fo^2^+2Fc^2^)/3'
_refine_ls_weighting_scheme calc
_refine_ls_wR_factor_gt 0.0897
_refine_ls_wR_factor_ref 0.0928
_reflns_Friedel_coverage 0.000
_reflns_number_gt 2442
_reflns_number_total 2662
_reflns_threshold_expression 'I > 2\s(I)'
_cod_data_source_file d0dt01704c1.cif
_cod_data_source_block 1
_cod_depositor_comments 'Adding full bibliography for 7704876--7704879.cif.'
_cod_database_code 7704879
_shelx_shelxl_version_number 2014/7
_shelx_space_group_comment
;
The symmetry employed for this shelxl refinement is uniquely defined
by the following loop, which should always be used as a source of
symmetry information in preference to the above space-group names.
They are only intended as comments.
;
_shelx_estimated_absorpt_t_min 0.061
_shelx_estimated_absorpt_t_max 0.087

loop_
_space_group_symop_operation_xyz
'x, y, z'
'-x, -y, -z'

loop_
_atom_site_label
_atom_site_type_symbol
_atom_site_fract_x
_atom_site_fract_y
_atom_site_fract_z
_atom_site_U_iso_or_equiv
_atom_site_adp_type
_atom_site_occupancy
_atom_site_site_symmetry_order
_atom_site_calc_flag
_atom_site_refinement_flags_posn
_atom_site_refinement_flags_adp
_atom_site_refinement_flags_occupancy
_atom_site_disorder_assembly
_atom_site_disorder_group
Pb1 Pb 1.19809(3) -0.23309(3) 0.91938(2) 0.02329(10) Uani 1 1 d . . . . .
S1 S 1.9310(3) -0.4551(3) 0.82629(17) 0.0304(4) Uani 1 1 d . . . . .
S2 S 1.4561(3) 0.3502(2) 0.89052(16) 0.0294(4) Uani 1 1 d . . . . .
N1 N 1.5535(10) -0.2039(10) 0.8070(6) 0.0401(15) Uani 1 1 d . . . . .
N2 N 1.1893(10) 0.0900(9) 0.9831(7) 0.0375(15) Uani 1 1 d . . . . .
N3 N 1.1056(9) 0.0069(9) 0.7231(5) 0.0300(12) Uani 1 1 d . . . . .
N4 N 0.6017(11) 0.4542(11) 0.4954(6) 0.0436(17) Uani 1 1 d . . . . .
C1 C 1.7108(10) -0.3050(10) 0.8143(6) 0.0262(13) Uani 1 1 d . . . . .
C2 C 1.3033(10) 0.1974(9) 0.9440(6) 0.0265(14) Uani 1 1 d . . . . .
C3 C 1.2427(12) 0.0246(13) 0.6297(8) 0.0418(19) Uani 1 1 d . . . . .
H3 H 1.3732 -0.0475 0.6385 0.050 Uiso 1 1 calc R U . . .
C4 C 1.1999(14) 0.1438(14) 0.5219(8) 0.049(2) Uani 1 1 d . . . . .
H4 H 1.3007 0.1531 0.4602 0.059 Uiso 1 1 calc R U . . .
C5 C 1.0075(13) 0.2489(12) 0.5058(7) 0.0390(17) Uani 1 1 d . . . . .
H5 H 0.9743 0.3278 0.4330 0.047 Uiso 1 1 calc R U . . .
C6 C 0.8632(11) 0.2337(10) 0.6022(6) 0.0285(14) Uani 1 1 d . . . . .
C7 C 0.9172(11) 0.1103(9) 0.7084(6) 0.0283(14) Uani 1 1 d . . . . .
H7 H 0.8195 0.0988 0.7717 0.034 Uiso 1 1 calc R U . . .
C8 C 0.6531(12) 0.3405(12) 0.5908(7) 0.0365(17) Uani 1 1 d . . . . .
H8 H 0.5574 0.3236 0.6548 0.044 Uiso 1 1 calc R U . . .

loop_
_atom_site_aniso_label
_atom_site_aniso_U_11
_atom_site_aniso_U_22
_atom_site_aniso_U_33
_atom_site_aniso_U_23
_atom_site_aniso_U_13
_atom_site_aniso_U_12
Pb1 0.02084(15) 0.02200(14) 0.02569(16) -0.00375(9) -0.00338(10) -0.00237(9)
S1 0.0255(8) 0.0327(8) 0.0332(9) -0.0085(7) -0.0050(7) -0.0034(6)
S2 0.0268(8) 0.0290(7) 0.0312(9) -0.0054(6) 0.0021(7) -0.0074(6)
N1 0.027(3) 0.049(4) 0.038(4) 0.005(3) -0.006(3) -0.010(3)
N2 0.025(3) 0.030(3) 0.060(4) -0.016(3) 0.003(3) -0.008(2)
N3 0.027(3) 0.036(3) 0.023(3) -0.001(2) -0.006(2) -0.003(2)
N4 0.032(4) 0.056(4) 0.027(3) 0.004(3) -0.003(3) 0.010(3)
C1 0.022(3) 0.035(3) 0.019(3) 0.001(2) 0.000(3) -0.010(3)
C2 0.022(3) 0.022(3) 0.035(4) -0.011(3) 0.002(3) 0.000(2)
C3 0.025(4) 0.054(5) 0.039(4) -0.006(4) -0.005(3) 0.006(3)
C4 0.035(5) 0.066(5) 0.030(4) 0.004(4) 0.000(4) 0.004(4)
C5 0.038(4) 0.045(4) 0.023(4) 0.005(3) -0.002(3) 0.000(3)
C6 0.022(3) 0.029(3) 0.027(3) 0.001(3) 0.002(3) 0.000(2)
C7 0.029(4) 0.028(3) 0.024(3) -0.005(3) -0.002(3) 0.000(3)
C8 0.029(4) 0.048(4) 0.024(4) -0.003(3) -0.008(3) 0.006(3)

loop_
_atom_type_symbol
_atom_type_description
_atom_type_scat_dispersion_real
_atom_type_scat_dispersion_imag
_atom_type_scat_source
C C 0.0033 0.0016 'International Tables Vol C Tables 4.2.6.8 and 6.1.1.4'
H H 0.0000 0.0000 'International Tables Vol C Tables 4.2.6.8 and 6.1.1.4'
N N 0.0061 0.0033 'International Tables Vol C Tables 4.2.6.8 and 6.1.1.4'
S S 0.1246 0.1234 'International Tables Vol C Tables 4.2.6.8 and 6.1.1.4'
Pb Pb -3.3944 10.1111 'International Tables Vol C Tables 4.2.6.8 and 6.1.1.4'
O O 0.0106 0.0060 'International Tables Vol C Tables 4.2.6.8 and 6.1.1.4'

loop_
_geom_angle_atom_site_label_1
_geom_angle_atom_site_label_2
_geom_angle_atom_site_label_3
_geom_angle
_geom_angle_site_symmetry_1
_geom_angle_site_symmetry_3
_geom_angle_publ_flag
N3 Pb1 N2 82.4(2) . . ?
N3 Pb1 N1 77.6(2) . . ?
N2 Pb1 N1 89.3(2) . . ?
N3 Pb1 N2 87.9(2) . 2_757 ?
N2 Pb1 N2 68.7(2) . 2_757 ?
N1 Pb1 N2 155.2(2) . 2_757 ?
N3 Pb1 S1 78.54(14) . 1_455 ?
N2 Pb1 S1 142.51(15) . 1_455 ?
N1 Pb1 S1 117.24(17) . 1_455 ?
N2 Pb1 S1 78.54(14) 2_757 1_455 ?
N3 Pb1 S2 113.85(14) . 1_545 ?
N2 Pb1 S2 146.95(15) . 1_545 ?
N1 Pb1 S2 68.13(16) . 1_545 ?
N2 Pb1 S2 136.65(13) 2_757 1_545 ?
S1 Pb1 S2 70.51(5) 1_455 1_545 ?
N3 Pb1 S2 140.88(14) . 2_857 ?
N2 Pb1 S2 75.36(16) . 2_857 ?
N1 Pb1 S2 70.45(16) . 2_857 ?
N2 Pb1 S2 112.52(16) 2_757 2_857 ?
S1 Pb1 S2 136.34(4) 1_455 2_857 ?
S2 Pb1 S2 74.44(5) 1_545 2_857 ?
N3 Pb1 S1 150.95(14) . 2_847 ?
N2 Pb1 S1 103.64(17) . 2_847 ?
N1 Pb1 S1 130.17(15) . 2_847 ?
N2 Pb1 S1 68.77(15) 2_757 2_847 ?
S1 Pb1 S1 79.96(5) 1_455 2_847 ?
S2 Pb1 S1 76.40(4) 1_545 2_847 ?
S2 Pb1 S1 67.02(4) 2_857 2_847 ?
C1 S1 Pb1 104.3(3) . 1_655 ?
C1 N1 Pb1 133.0(5) . . ?
C2 N2 Pb1 124.5(5) . . ?
C7 N3 C3 117.4(6) . . ?
C7 N3 Pb1 121.7(5) . . ?
C3 N3 Pb1 120.8(5) . . ?
C8 N4 N4 111.5(8) . 2_666 ?
N1 C1 S1 178.1(7) . . ?
N2 C2 S2 178.5(6) . . ?
N3 C3 C4 123.4(7) . . ?
N3 C3 H3 118.3 . . ?
C4 C3 H3 118.3 . . ?
C5 C4 C3 119.6(8) . . ?
C5 C4 H4 120.2 . . ?
C3 C4 H4 120.2 . . ?
C4 C5 C6 117.9(7) . . ?
C4 C5 H5 121.1 . . ?
C6 C5 H5 121.1 . . ?
C7 C6 C5 119.3(7) . . ?
C7 C6 C8 119.9(6) . . ?
C5 C6 C8 120.8(7) . . ?
N3 C7 C6 122.4(7) . . ?
N3 C7 H7 118.8 . . ?
C6 C7 H7 118.8 . . ?
N4 C8 C6 120.7(7) . . ?
N4 C8 H8 119.6 . . ?
C6 C8 H8 119.6 . . ?

loop_
_geom_bond_atom_site_label_1
_geom_bond_atom_site_label_2
_geom_bond_distance
_geom_bond_site_symmetry_2
_geom_bond_publ_flag
Pb1 N3 2.582(6) . ?
Pb1 N2 2.602(6) . ?
Pb1 N1 2.617(7) . ?
Pb1 N2 2.812(6) 2_757 ?
Pb1 S1 3.1206(19) 1_455 ?
Pb1 S2 3.1980(17) 1_545 ?
Pb1 S2 3.3034(19) 2_857 ?
Pb1 S1 3.403(2) 2_847 ?
S1 C1 1.643(7) . ?
S1 Pb1 3.1206(18) 1_655 ?
S2 C2 1.629(7) . ?
N1 C1 1.155(10) . ?
N2 C2 1.180(9) . ?
N3 C7 1.343(9) . ?
N3 C3 1.343(11) . ?
N4 C8 1.258(10) . ?
N4 N4 1.399(14) 2_666 ?
C3 C4 1.374(12) . ?
C3 H3 0.9300 . ?
C4 C5 1.372(12) . ?
C4 H4 0.9300 . ?
C5 C6 1.397(10) . ?
C5 H5 0.9300 . ?
C6 C7 1.386(9) . ?
C6 C8 1.473(10) . ?
C7 H7 0.9300 . ?
C8 H8 0.9300 . ?

loop_
_geom_torsion_atom_site_label_1
_geom_torsion_atom_site_label_2
_geom_torsion_atom_site_label_3
_geom_torsion_atom_site_label_4
_geom_torsion
_geom_torsion_site_symmetry_1
_geom_torsion_site_symmetry_2
_geom_torsion_site_symmetry_3
_geom_torsion_site_symmetry_4
_geom_torsion_publ_flag
C7 N3 C3 C4 0.8(13) . . . . ?
Pb1 N3 C3 C4 177.3(7) . . . . ?
N3 C3 C4 C5 -1.3(15) . . . . ?
C3 C4 C5 C6 1.7(14) . . . . ?
C4 C5 C6 C7 -1.8(12) . . . . ?
C4 C5 C6 C8 -179.2(8) . . . . ?
C3 N3 C7 C6 -0.9(11) . . . . ?
Pb1 N3 C7 C6 -177.3(5) . . . . ?
C5 C6 C7 N3 1.4(11) . . . . ?
C8 C6 C7 N3 178.8(7) . . . . ?
N4 N4 C8 C6 -177.9(9) 2_666 . . . ?
C7 C6 C8 N4 179.4(8) . . . . ?
C5 C6 C8 N4 -3.2(12) . . . . ?
